data_4081462
loop_
_publ_author_name
'Kobayashi, Kyohei'
'Hirotsu, Masakazu'
'Kinoshita, Isamu'

_publ_section_title
;
 Skeletal Modification of Benzothiophene Mediated by Iron Carbonyls:
 Insertion of Terminal Alkynes with Migration of Amino and Alkoxy Groups
;
_journal_issue 18
_journal_name_full Organometallics
_journal_page_first 5030
_journal_paper_doi 10.1021/om400734s
_journal_volume 32
_journal_year 2013
_chemical_formula_moiety 'C19 H16 Fe2 O6 S Si'
_chemical_formula_sum 'C19 H16 Fe2 O6 S Si'
_chemical_formula_weight 512.17
_chemical_name_systematic ' ?'
_space_group_IT_number 61
_symmetry_cell_setting orthorhombic
_symmetry_space_group_name_Hall '-P 2ac 2ab'
_symmetry_space_group_name_H-M 'P b c a'
_atom_sites_solution_hydrogens difmap
_atom_sites_solution_primary direct
_atom_sites_solution_secondary difmap
_audit_creation_method SHELXL-97
_cell_angle_alpha 90.00
_cell_angle_beta 90.00
_cell_angle_gamma 90.00
_cell_formula_units_Z 8
_cell_length_a 12.2149(6)
_cell_length_b 18.3881(8)
_cell_length_c 18.7489(9)
_cell_measurement_reflns_used 15016
_cell_measurement_temperature 153
_cell_measurement_theta_max 27.4855
_cell_measurement_theta_min 4.0057
_cell_volume 4211.2(3)
_computing_cell_refinement 'CrystalClear (Rigaku Inc., 2007)'
_computing_data_collection 'CrystalClear (Rigaku Inc., 2007)'
_computing_molecular_graphics 'Ortep-3 for Windows (Farrugia, 1997)'
_computing_publication_material SHELXL97
_computing_structure_refinement 'SHELXL-97 (Sheldrick, 1997)'
_computing_structure_solution 'SIR97 (Altomare <i>et al.</i>,  1999)'
_diffrn_ambient_temperature 153
_diffrn_detector_area_resol_mean 14.6306
_diffrn_measured_fraction_theta_full 0.987
_diffrn_measured_fraction_theta_max 0.987
_diffrn_measurement_details
;
scan:
    Number of images: 360
               Slice: -80.0000 - 100.0000
         Image width: 0.5000
            Exp time: 10.0000
       Rotation axis: Phi
               Omega: 0.0000
                 Chi: 0.0000
                 Phi: 0.0000
                 XTD: 35.2205
              2theta: 9.4824
scan:
    Number of images: 100
               Slice: -30.0000 - 20.0000
         Image width: 0.5000
            Exp time: 10.0000
       Rotation axis: Omega
               Omega: 0.0000
                 Chi: 90.0000
                 Phi: 0.0000
                 XTD: 35.2205
              2theta: 9.4824
scan:
    Number of images: 100
               Slice: -30.0000 - 20.0000
         Image width: 0.5000
            Exp time: 10.0000
       Rotation axis: Omega
               Omega: 0.0000
                 Chi: 90.0000
                 Phi: 90.0000
                 XTD: 35.2205
              2theta: 9.4824
scan:
    Number of images: 100
               Slice: -30.0000 - 20.0000
         Image width: 0.5000
            Exp time: 10.0000
       Rotation axis: Omega
               Omega: 0.0000
                 Chi: 90.0000
                 Phi: 180.0000
                 XTD: 35.2205
              2theta: 9.4824
;
_diffrn_measurement_device 'Mercury70 (2x2 bin mode)'
_diffrn_measurement_device_details 'AFC7: Eulerian 3-circle'
_diffrn_measurement_device_type 'Rigaku/MSC Mercury CCD'
_diffrn_measurement_method '\w or \f'
_diffrn_radiation_detector CCD
_diffrn_radiation_monochromator 'Graphite Monochromator'
_diffrn_radiation_source 'Rotating Anode'
_diffrn_radiation_type MoK\a
_diffrn_radiation_wavelength 0.71075
_diffrn_reflns_av_R_equivalents 0.0331
_diffrn_reflns_av_unetI/netI 0.0248
_diffrn_reflns_limit_h_max 13
_diffrn_reflns_limit_h_min -15
_diffrn_reflns_limit_k_max 20
_diffrn_reflns_limit_k_min -23
_diffrn_reflns_limit_l_max 20
_diffrn_reflns_limit_l_min -24
_diffrn_reflns_number 38067
_diffrn_reflns_theta_full 27.48
_diffrn_reflns_theta_max 27.48
_diffrn_reflns_theta_min 4.01
_diffrn_source_current 100.0000
_diffrn_source_power 4.0000
_diffrn_source_voltage 40.0000
_exptl_absorpt_coefficient_mu 1.566
_exptl_absorpt_correction_T_max 0.7447
_exptl_absorpt_correction_T_min 0.6180
_exptl_absorpt_correction_type multi-scan
_exptl_absorpt_process_details '(Jacobson, 1998)'
_exptl_crystal_colour Red
_exptl_crystal_density_diffrn 1.616
_exptl_crystal_density_method 'not measured'
_exptl_crystal_description Prism
_exptl_crystal_F_000 2080
_exptl_crystal_size_max 0.34
_exptl_crystal_size_mid 0.24
_exptl_crystal_size_min 0.20
_refine_diff_density_max 0.495
_refine_diff_density_min -0.471
_refine_diff_density_rms 0.075
_refine_ls_extinction_method none
_refine_ls_goodness_of_fit_ref 1.072
_refine_ls_hydrogen_treatment refall
_refine_ls_matrix_type full
_refine_ls_number_parameters 326
_refine_ls_number_reflns 4769
_refine_ls_number_restraints 0
_refine_ls_restrained_S_all 1.072
_refine_ls_R_factor_all 0.0401
_refine_ls_R_factor_gt 0.0353
_refine_ls_shift/su_max 0.001
_refine_ls_shift/su_mean 0.000
_refine_ls_structure_factor_coef Fsqd
_refine_ls_weighting_details 'calc w=1/[\s^2^(Fo^2^)+(0.0418P)^2^+2.6791P] where P=(Fo^2^+2Fc^2^)/3'
_refine_ls_weighting_scheme calc
_refine_ls_wR_factor_gt 0.0817
_refine_ls_wR_factor_ref 0.0849
_reflns_number_gt 4314
_reflns_number_total 4769
_reflns_threshold_expression >2sigma(I)
_cod_data_source_file om400734s_si_002.cif
_cod_data_source_block 2
_cod_depositor_comments
;
The following automatic conversions were performed:

'_exptl_absorpt_correction_type' value 'Multi-scan' changed to
'multi-scan' according to
/home/saulius/struct/CIF-dictionaries/cif_core.dic dictionary named
'cif_core.dic' version 2.4.2 from 2011-04-26.

Automatic conversion script
Id: cif_fix_values 1891 2012-01-12 08:04:46Z andrius 
;
_cod_original_sg_symbol_H-M Pbca
_cod_database_code 4081462

loop_
_symmetry_equiv_pos_as_xyz
'x, y, z'
'-x+1/2, -y, z+1/2'
'x+1/2, -y+1/2, -z'
'-x, y+1/2, -z+1/2'
'-x, -y, -z'
'x-1/2, y, -z-1/2'
'-x-1/2, y-1/2, z'
'x, -y-1/2, z-1/2'

loop_
_atom_site_label
_atom_site_type_symbol
_atom_site_fract_x
_atom_site_fract_y
_atom_site_fract_z
_atom_site_U_iso_or_equiv
_atom_site_adp_type
_atom_site_occupancy
_atom_site_symmetry_multiplicity
_atom_site_calc_flag
C1 C 1.03939(19) 0.31055(11) 0.53372(11) 0.0241(4) Uani 1 1 d
C2 C 1.0889(2) 0.37617(13) 0.51715(14) 0.0337(5) Uani 1 1 d
C3 C 1.0486(3) 0.41637(14) 0.45961(15) 0.0427(7) Uani 1 1 d
C4 C 0.9603(3) 0.39173(15) 0.42124(15) 0.0418(7) Uani 1 1 d
C5 C 0.9090(2) 0.32693(14) 0.43915(12) 0.0334(5) Uani 1 1 d
C6 C 0.94810(19) 0.28548(11) 0.49587(11) 0.0248(5) Uani 1 1 d
C7 C 0.89365(19) 0.21784(11) 0.52154(11) 0.0244(4) Uani 1 1 d
C8 C 0.83774(18) 0.22460(11) 0.59001(11) 0.0235(4) Uani 1 1 d
C9 C 0.83942(17) 0.29121(11) 0.62841(11) 0.0217(4) Uani 1 1 d
C10 C 0.81884(17) 0.29622(11) 0.70195(11) 0.0224(4) Uani 1 1 d
C11 C 0.81487(18) 0.22624(11) 0.73691(11) 0.0231(4) Uani 1 1 d
C12 C 0.8716(2) 0.45694(14) 0.69364(14) 0.0340(5) Uani 1 1 d
C13 C 0.6636(2) 0.40678(13) 0.76650(15) 0.0316(5) Uani 1 1 d
C14 C 0.8797(3) 0.37507(14) 0.83913(13) 0.0347(5) Uani 1 1 d
C15 C 1.08081(19) 0.14627(11) 0.48225(13) 0.0269(5) Uani 1 1 d
C16 C 0.9248(2) 0.07337(12) 0.54879(13) 0.0323(5) Uani 1 1 d
C17 C 1.1187(2) 0.09409(11) 0.61221(12) 0.0288(5) Uani 1 1 d
C18 C 0.9403(2) 0.12725(13) 0.69724(13) 0.0307(5) Uani 1 1 d
C19 C 1.03255(19) 0.23426(12) 0.75995(12) 0.0260(5) Uani 1 1 d
O1 O 0.76561(13) 0.19428(8) 0.78198(8) 0.0303(3) Uani 1 1 d
O2 O 1.12564(15) 0.14423(9) 0.42933(9) 0.0375(4) Uani 1 1 d
O3 O 0.86655(17) 0.02678(10) 0.53473(12) 0.0502(5) Uani 1 1 d
O4 O 1.18545(15) 0.05865(9) 0.63556(10) 0.0416(4) Uani 1 1 d
O5 O 0.92384(18) 0.06947(9) 0.71771(11) 0.0468(5) Uani 1 1 d
O6 O 1.07997(15) 0.24006(11) 0.81224(9) 0.0376(4) Uani 1 1 d
Si1 Si 0.81034(5) 0.38584(3) 0.75165(3) 0.02195(14) Uani 1 1 d
S1 S 1.09124(4) 0.25365(3) 0.60278(3) 0.02184(12) Uani 1 1 d
Fe1 Fe 1.01354(3) 0.148743(15) 0.566849(16) 0.02219(10) Uani 1 1 d
Fe2 Fe 0.94935(2) 0.221884(15) 0.682258(15) 0.01931(9) Uani 1 1 d
H2 H 1.150(2) 0.3900(14) 0.5429(14) 0.033(7) Uiso 1 1 d
H3 H 1.082(3) 0.4610(17) 0.4492(16) 0.049(8) Uiso 1 1 d
H4 H 0.940(3) 0.4165(18) 0.384(2) 0.060(10) Uiso 1 1 d
H5 H 0.846(3) 0.3094(16) 0.4126(16) 0.047(8) Uiso 1 1 d
H7 H 0.856(2) 0.1941(12) 0.4869(13) 0.021(6) Uiso 1 1 d
H8 H 0.787(2) 0.1907(13) 0.6017(12) 0.022(6) Uiso 1 1 d
H9 H 0.8632(18) 0.3367(11) 0.6029(12) 0.015(5) Uiso 1 1 d
H12A H 0.829(3) 0.4640(16) 0.6521(18) 0.056(9) Uiso 1 1 d
H12B H 0.947(3) 0.4478(17) 0.6803(17) 0.052(9) Uiso 1 1 d
H12C H 0.871(2) 0.5018(17) 0.7170(16) 0.048(8) Uiso 1 1 d
H13A H 0.625(3) 0.4090(16) 0.7224(18) 0.050(9) Uiso 1 1 d
H13B H 0.658(3) 0.4507(19) 0.7897(18) 0.061(10) Uiso 1 1 d
H13C H 0.632(2) 0.3685(16) 0.7925(15) 0.040(7) Uiso 1 1 d
H14A H 0.858(3) 0.3318(18) 0.8595(18) 0.058(9) Uiso 1 1 d
H14B H 0.864(3) 0.4171(18) 0.8693(18) 0.061(9) Uiso 1 1 d
H14C H 0.954(3) 0.3721(18) 0.8313(18) 0.056(10) Uiso 1 1 d

loop_
_atom_site_aniso_label
_atom_site_aniso_U_11
_atom_site_aniso_U_22
_atom_site_aniso_U_33
_atom_site_aniso_U_23
_atom_site_aniso_U_13
_atom_site_aniso_U_12
C1 0.0314(12) 0.0219(10) 0.0189(10) 0.0016(8) 0.0038(9) 0.0035(8)
C2 0.0410(15) 0.0283(12) 0.0318(13) 0.0044(9) 0.0052(11) -0.0021(10)
C3 0.0616(19) 0.0297(13) 0.0368(15) 0.0116(11) 0.0121(13) 0.0021(12)
C4 0.0620(18) 0.0385(14) 0.0249(13) 0.0127(10) 0.0045(12) 0.0125(13)
C5 0.0418(15) 0.0392(13) 0.0192(11) 0.0008(9) -0.0006(10) 0.0106(11)
C6 0.0321(12) 0.0262(11) 0.0160(10) 0.0000(8) 0.0029(9) 0.0059(8)
C7 0.0303(12) 0.0258(10) 0.0170(10) -0.0034(8) -0.0039(9) 0.0009(8)
C8 0.0224(11) 0.0280(11) 0.0202(11) 0.0027(8) -0.0032(8) -0.0013(8)
C9 0.0199(10) 0.0251(10) 0.0200(10) 0.0033(8) -0.0018(8) 0.0068(8)
C10 0.0201(10) 0.0255(10) 0.0216(11) 0.0008(8) 0.0000(8) 0.0041(8)
C11 0.0226(11) 0.0275(11) 0.0192(10) -0.0007(8) -0.0007(8) 0.0005(8)
C12 0.0407(15) 0.0304(12) 0.0308(13) 0.0060(10) 0.0023(12) -0.0068(10)
C13 0.0325(13) 0.0244(12) 0.0379(14) 0.0000(10) 0.0030(11) 0.0048(9)
C14 0.0458(17) 0.0339(13) 0.0243(12) -0.0019(10) -0.0048(11) 0.0066(11)
C15 0.0279(12) 0.0235(10) 0.0293(13) -0.0008(8) -0.0023(10) -0.0001(8)
C16 0.0402(14) 0.0272(12) 0.0294(13) -0.0037(9) 0.0037(10) 0.0021(10)
C17 0.0368(13) 0.0199(10) 0.0296(12) -0.0009(8) 0.0043(10) -0.0023(9)
C18 0.0369(14) 0.0284(12) 0.0269(12) 0.0016(9) 0.0056(10) 0.0027(9)
C19 0.0234(11) 0.0302(11) 0.0244(12) 0.0047(8) 0.0036(9) 0.0028(8)
O1 0.0299(9) 0.0346(8) 0.0262(8) 0.0060(6) 0.0068(7) -0.0007(7)
O2 0.0382(10) 0.0471(10) 0.0273(10) -0.0015(7) 0.0094(8) 0.0001(7)
O3 0.0518(12) 0.0347(10) 0.0643(14) -0.0116(9) 0.0021(10) -0.0142(9)
O4 0.0434(11) 0.0310(9) 0.0503(12) 0.0046(7) -0.0068(9) 0.0089(8)
O5 0.0686(14) 0.0245(9) 0.0474(12) 0.0087(8) 0.0173(10) 0.0009(8)
O6 0.0302(9) 0.0598(11) 0.0229(9) 0.0003(7) -0.0034(7) -0.0012(8)
Si1 0.0254(3) 0.0213(3) 0.0191(3) 0.0012(2) 0.0014(2) 0.0023(2)
S1 0.0245(3) 0.0210(2) 0.0200(3) 0.00146(18) 0.0006(2) -0.00103(19)
Fe1 0.02726(19) 0.01870(17) 0.02060(18) -0.00103(10) 0.00202(12) 0.00034(11)
Fe2 0.02191(17) 0.01947(16) 0.01656(17) 0.00138(10) 0.00048(11) 0.00089(10)

loop_
_atom_type_symbol
_atom_type_description
_atom_type_scat_dispersion_real
_atom_type_scat_dispersion_imag
_atom_type_scat_source
C C 0.0033 0.0016 'International Tables Vol C Tables 4.2.6.8 and 6.1.1.4'
H H 0.0000 0.0000 'International Tables Vol C Tables 4.2.6.8 and 6.1.1.4'
O O 0.0106 0.0060 'International Tables Vol C Tables 4.2.6.8 and 6.1.1.4'
Si Si 0.0817 0.0704 'International Tables Vol C Tables 4.2.6.8 and 6.1.1.4'
S S 0.1246 0.1234 'International Tables Vol C Tables 4.2.6.8 and 6.1.1.4'
Fe Fe 0.3463 0.8444 'International Tables Vol C Tables 4.2.6.8 and 6.1.1.4'

loop_
_geom_angle_atom_site_label_1
_geom_angle_atom_site_label_2
_geom_angle_atom_site_label_3
_geom_angle
C2 C1 C6 121.4(2)
C2 C1 S1 121.29(19)
C6 C1 S1 117.28(16)
C1 C2 C3 118.7(3)
C1 C2 H2 118.4(16)
C3 C2 H2 122.8(16)
C4 C3 C2 120.4(2)
C4 C3 H3 121.6(19)
C2 C3 H3 117.9(19)
C3 C4 C5 120.8(2)
C3 C4 H4 118(2)
C5 C4 H4 121(2)
C4 C5 C6 120.0(3)
C4 C5 H5 121.3(17)
C6 C5 H5 118.7(18)
C5 C6 C1 118.7(2)
C5 C6 C7 123.4(2)
C1 C6 C7 117.81(19)
C8 C7 C6 114.95(18)
C8 C7 Fe1 91.25(13)
C6 C7 Fe1 108.78(15)
C8 C7 H7 115.7(15)
C6 C7 H7 113.3(15)
Fe1 C7 H7 110.5(15)
C9 C8 C7 120.82(19)
C9 C8 Fe2 67.22(12)
C7 C8 Fe2 113.52(15)
C9 C8 Fe1 122.39(15)
C7 C8 Fe1 54.57(11)
Fe2 C8 Fe1 66.88(6)
C9 C8 H8 118.6(15)
C7 C8 H8 118.4(15)
Fe2 C8 H8 102.7(15)
Fe1 C8 H8 103.8(15)
C10 C9 C8 123.45(19)
C10 C9 Fe2 71.56(12)
C8 C9 Fe2 74.37(12)
C10 C9 H9 117.7(12)
C8 C9 H9 118.7(12)
Fe2 C9 H9 123.1(13)
C9 C10 C11 113.13(18)
C9 C10 Si1 123.32(15)
C11 C10 Si1 123.31(15)
C9 C10 Fe2 69.77(11)
C11 C10 Fe2 62.14(11)
Si1 C10 Fe2 133.09(11)
O1 C11 C10 141.0(2)
O1 C11 Fe2 141.47(17)
C10 C11 Fe2 76.62(13)
Si1 C12 H12A 111(2)
Si1 C12 H12B 114.4(19)
H12A C12 H12B 109(3)
Si1 C12 H12C 109.9(19)
H12A C12 H12C 105(3)
H12B C12 H12C 107(3)
Si1 C13 H13A 111.0(19)
Si1 C13 H13B 109(2)
H13A C13 H13B 110(3)
Si1 C13 H13C 108.5(18)
H13A C13 H13C 106(3)
H13B C13 H13C 113(3)
Si1 C14 H14A 109(2)
Si1 C14 H14B 110(2)
H14A C14 H14B 113(3)
Si1 C14 H14C 108(2)
H14A C14 H14C 107(3)
H14B C14 H14C 109(3)
O2 C15 Fe1 178.4(2)
O3 C16 Fe1 177.1(2)
O4 C17 Fe1 175.2(2)
O5 C18 Fe2 167.6(2)
O6 C19 Fe2 175.3(2)
C13 Si1 C14 109.31(13)
C13 Si1 C12 109.33(12)
C14 Si1 C12 114.11(13)
C13 Si1 C10 107.88(11)
C14 Si1 C10 108.45(10)
C12 Si1 C10 107.56(11)
C1 S1 Fe1 97.80(7)
C1 S1 Fe2 110.08(8)
Fe1 S1 Fe2 70.571(18)
C15 Fe1 C16 95.21(10)
C15 Fe1 C17 94.33(10)
C16 Fe1 C17 95.01(10)
C15 Fe1 C7 88.69(9)
C16 Fe1 C7 88.26(10)
C17 Fe1 C7 175.32(9)
C15 Fe1 S1 95.37(7)
C16 Fe1 S1 166.80(8)
C17 Fe1 S1 92.03(7)
C7 Fe1 S1 84.12(6)
C15 Fe1 C8 122.84(9)
C16 Fe1 C8 86.94(9)
C17 Fe1 C8 142.51(9)
C7 Fe1 C8 34.18(8)
S1 Fe1 C8 80.70(5)
C15 Fe1 Fe2 150.30(7)
C16 Fe1 Fe2 111.44(8)
C17 Fe1 Fe2 96.07(7)
C7 Fe1 Fe2 79.60(6)
S1 Fe1 Fe2 56.577(16)
C8 Fe1 Fe2 49.47(5)
C18 Fe2 C19 91.80(11)
C18 Fe2 C11 84.46(10)
C19 Fe2 C11 92.62(9)
C18 Fe2 C9 129.18(10)
C19 Fe2 C9 132.37(9)
C11 Fe2 C9 71.84(8)
C18 Fe2 C10 123.86(10)
C19 Fe2 C10 101.66(9)
C11 Fe2 C10 41.25(8)
C9 Fe2 C10 38.67(8)
C18 Fe2 C8 96.22(10)
C19 Fe2 C8 170.78(9)
C11 Fe2 C8 83.66(9)
C9 Fe2 C8 38.41(8)
C10 Fe2 C8 70.04(8)
C18 Fe2 S1 112.99(8)
C19 Fe2 S1 93.75(7)
C11 Fe2 S1 161.19(6)
C9 Fe2 S1 90.90(6)
C10 Fe2 S1 119.99(6)
C8 Fe2 S1 87.32(6)
C18 Fe2 Fe1 69.54(8)
C19 Fe2 Fe1 123.88(7)
C11 Fe2 Fe1 134.38(6)
C9 Fe2 Fe1 95.95(6)
C10 Fe2 Fe1 133.15(6)
C8 Fe2 Fe1 63.65(6)
S1 Fe2 Fe1 52.851(15)

loop_
_geom_bond_atom_site_label_1
_geom_bond_atom_site_label_2
_geom_bond_distance
C1 C2 1.385(3)
C1 C6 1.400(3)
C1 S1 1.781(2)
C2 C3 1.397(4)
C2 H2 0.93(3)
C3 C4 1.373(5)
C3 H3 0.94(3)
C4 C5 1.388(4)
C4 H4 0.87(4)
C5 C6 1.393(3)
C5 H5 0.98(3)
C6 C7 1.490(3)
C7 C8 1.459(3)
C7 Fe1 2.117(2)
C7 H7 0.91(2)
C8 C9 1.421(3)
C8 Fe2 2.203(2)
C8 Fe1 2.597(2)
C8 H8 0.91(2)
C9 C10 1.405(3)
C9 Fe2 2.1089(19)
C9 H9 1.01(2)
C10 C11 1.445(3)
C10 Si1 1.896(2)
C10 Fe2 2.132(2)
C11 O1 1.192(3)
C11 Fe2 1.938(2)
C12 Si1 1.858(2)
C12 H12A 0.94(3)
C12 H12B 0.97(3)
C12 H12C 0.93(3)
C13 Si1 1.854(3)
C13 H13A 0.95(3)
C13 H13B 0.92(3)
C13 H13C 0.94(3)
C14 Si1 1.857(3)
C14 H14A 0.92(3)
C14 H14B 0.98(3)
C14 H14C 0.92(4)
C15 O2 1.134(3)
C15 Fe1 1.787(2)
C16 O3 1.144(3)
C16 Fe1 1.792(2)
C17 O4 1.132(3)
C17 Fe1 1.839(2)
C18 O5 1.147(3)
C18 Fe2 1.766(2)
C18 Fe1 2.633(2)
C19 O6 1.144(3)
C19 Fe2 1.791(2)
S1 Fe1 2.2530(6)
S1 Fe2 2.3592(6)
Fe1 Fe2 2.6656(4)

loop_
_geom_torsion_atom_site_label_1
_geom_torsion_atom_site_label_2
_geom_torsion_atom_site_label_3
_geom_torsion_atom_site_label_4
_geom_torsion
C6 C1 C2 C3 -2.4(4)
S1 C1 C2 C3 176.16(19)
C1 C2 C3 C4 1.2(4)
C2 C3 C4 C5 0.6(4)
C3 C4 C5 C6 -1.1(4)
C4 C5 C6 C1 -0.1(3)
C4 C5 C6 C7 175.9(2)
C2 C1 C6 C5 1.8(3)
S1 C1 C6 C5 -176.77(17)
C2 C1 C6 C7 -174.4(2)
S1 C1 C6 C7 7.0(3)
C5 C6 C7 C8 -107.9(2)
C1 C6 C7 C8 68.2(3)
C5 C6 C7 Fe1 151.56(18)
C1 C6 C7 Fe1 -32.4(2)
C6 C7 C8 C9 -1.5(3)
Fe1 C7 C8 C9 109.95(19)
C6 C7 C8 Fe2 -78.1(2)
Fe1 C7 C8 Fe2 33.36(13)
C6 C7 C8 Fe1 -111.4(2)
C7 C8 C9 C10 -159.3(2)
Fe2 C8 C9 C10 -54.65(19)
Fe1 C8 C9 C10 -94.2(2)
C7 C8 C9 Fe2 -104.7(2)
Fe1 C8 C9 Fe2 -39.58(12)
C8 C9 C10 C11 10.3(3)
Fe2 C9 C10 C11 -45.64(16)
C8 C9 C10 Si1 -175.12(17)
Fe2 C9 C10 Si1 128.98(16)
C8 C9 C10 Fe2 55.90(19)
C9 C10 C11 O1 -140.8(3)
Si1 C10 C11 O1 44.6(4)
Fe2 C10 C11 O1 169.8(3)
C9 C10 C11 Fe2 49.36(17)
Si1 C10 C11 Fe2 -125.26(15)
C9 C10 Si1 C13 102.0(2)
C11 C10 Si1 C13 -83.9(2)
Fe2 C10 Si1 C13 -165.24(14)
C9 C10 Si1 C14 -139.71(19)
C11 C10 Si1 C14 34.4(2)
Fe2 C10 Si1 C14 -46.94(19)
C9 C10 Si1 C12 -15.8(2)
C11 C10 Si1 C12 158.24(19)
Fe2 C10 Si1 C12 76.92(17)
C2 C1 S1 Fe1 -159.37(18)
C6 C1 S1 Fe1 19.24(17)
C2 C1 S1 Fe2 128.53(18)
C6 C1 S1 Fe2 -52.86(18)
O2 C15 Fe1 C16 -113(7)
O2 C15 Fe1 C17 -17(7)
O2 C15 Fe1 C7 159(7)
O2 C15 Fe1 S1 75(7)
O2 C15 Fe1 C8 157(7)
O2 C15 Fe1 Fe2 93(7)
O3 C16 Fe1 C15 -56(5)
O3 C16 Fe1 C17 -150(5)
O3 C16 Fe1 C7 33(5)
O3 C16 Fe1 S1 88(5)
O3 C16 Fe1 C8 67(5)
O3 C16 Fe1 Fe2 111(5)
O4 C17 Fe1 C15 -22(2)
O4 C17 Fe1 C16 74(2)
O4 C17 Fe1 C7 -152(2)
O4 C17 Fe1 S1 -117(2)
O4 C17 Fe1 C8 165(2)
O4 C17 Fe1 Fe2 -174(2)
C8 C7 Fe1 C15 -177.64(14)
C6 C7 Fe1 C15 -60.70(15)
C8 C7 Fe1 C16 87.10(14)
C6 C7 Fe1 C16 -155.95(16)
C8 C7 Fe1 C17 -47.4(12)
C6 C7 Fe1 C17 69.6(12)
C8 C7 Fe1 S1 -82.11(12)
C6 C7 Fe1 S1 34.84(13)
C6 C7 Fe1 C8 116.9(2)
C8 C7 Fe1 Fe2 -25.07(11)
C6 C7 Fe1 Fe2 91.87(14)
C1 S1 Fe1 C15 60.91(10)
Fe2 S1 Fe1 C15 169.53(7)
C1 S1 Fe1 C16 -82.3(4)
Fe2 S1 Fe1 C16 26.3(4)
C1 S1 Fe1 C17 155.45(10)
Fe2 S1 Fe1 C17 -95.93(7)
C1 S1 Fe1 C7 -27.21(9)
Fe2 S1 Fe1 C7 81.40(6)
C1 S1 Fe1 C8 -61.54(9)
Fe2 S1 Fe1 C8 47.08(5)
C1 S1 Fe1 Fe2 -108.61(7)
C9 C8 Fe1 C15 -104.24(18)
C7 C8 Fe1 C15 2.81(16)
Fe2 C8 Fe1 C15 -143.94(9)
C9 C8 Fe1 C16 161.53(18)
C7 C8 Fe1 C16 -91.42(15)
Fe2 C8 Fe1 C16 121.83(9)
C9 C8 Fe1 C17 67.3(2)
C7 C8 Fe1 C17 174.34(15)
Fe2 C8 Fe1 C17 27.59(15)
C9 C8 Fe1 C7 -107.0(2)
Fe2 C8 Fe1 C7 -146.75(15)
C9 C8 Fe1 S1 -13.83(16)
C7 C8 Fe1 S1 93.22(13)
Fe2 C8 Fe1 S1 -53.53(4)
C9 C8 Fe1 Fe2 39.70(14)
C7 C8 Fe1 Fe2 146.75(15)
O5 C18 Fe2 C19 66.5(11)
O5 C18 Fe2 C11 -26.0(11)
O5 C18 Fe2 C9 -87.1(11)
O5 C18 Fe2 C10 -38.8(12)
O5 C18 Fe2 C8 -108.9(11)
O5 C18 Fe2 S1 161.3(11)
O5 C18 Fe2 Fe1 -167.8(11)
O6 C19 Fe2 C18 -58(3)
O6 C19 Fe2 C11 27(3)
O6 C19 Fe2 C9 94(3)
O6 C19 Fe2 C10 67(3)
O6 C19 Fe2 C8 93(3)
O6 C19 Fe2 S1 -171(3)
O6 C19 Fe2 Fe1 -124(3)
O1 C11 Fe2 C18 26.6(3)
C10 C11 Fe2 C18 -163.70(14)
O1 C11 Fe2 C19 -65.0(3)
C10 C11 Fe2 C19 104.75(13)
O1 C11 Fe2 C9 161.0(3)
C10 C11 Fe2 C9 -29.28(12)
O1 C11 Fe2 C10 -169.7(3)
O1 C11 Fe2 C8 123.5(3)
C10 C11 Fe2 C8 -66.78(12)
O1 C11 Fe2 S1 -174.69(15)
C10 C11 Fe2 S1 -5.0(3)
O1 C11 Fe2 Fe1 80.7(3)
C10 C11 Fe2 Fe1 -109.59(11)
C10 C9 Fe2 C18 97.59(16)
C8 C9 Fe2 C18 -36.58(18)
C10 C9 Fe2 C19 -45.40(18)
C8 C9 Fe2 C19 -179.56(14)
C10 C9 Fe2 C11 31.07(13)
C8 C9 Fe2 C11 -103.09(14)
C8 C9 Fe2 C10 -134.16(19)
C10 C9 Fe2 C8 134.16(19)
C10 C9 Fe2 S1 -141.30(12)
C8 C9 Fe2 S1 84.54(12)
C10 C9 Fe2 Fe1 165.97(11)
C8 C9 Fe2 Fe1 31.81(12)
C9 C10 Fe2 C18 -112.29(15)
C11 C10 Fe2 C18 19.66(17)
Si1 C10 Fe2 C18 130.53(15)
C9 C10 Fe2 C19 147.51(13)
C11 C10 Fe2 C19 -80.54(14)
Si1 C10 Fe2 C19 30.33(17)
C9 C10 Fe2 C11 -131.95(18)
Si1 C10 Fe2 C11 110.9(2)
C11 C10 Fe2 C9 131.95(18)
Si1 C10 Fe2 C9 -117.2(2)
C9 C10 Fe2 C8 -28.30(12)
C11 C10 Fe2 C8 103.65(13)
Si1 C10 Fe2 C8 -145.49(17)
C9 C10 Fe2 S1 46.20(14)
C11 C10 Fe2 S1 178.15(10)
Si1 C10 Fe2 S1 -70.98(16)
C9 C10 Fe2 Fe1 -19.30(15)
C11 C10 Fe2 Fe1 112.65(12)
Si1 C10 Fe2 Fe1 -136.49(11)
C9 C8 Fe2 C18 152.31(14)
C7 C8 Fe2 C18 -92.65(16)
Fe1 C8 Fe2 C18 -63.49(8)
C9 C8 Fe2 C19 2.0(6)
C7 C8 Fe2 C19 117.1(6)
Fe1 C8 Fe2 C19 146.2(6)
C9 C8 Fe2 C11 68.62(13)
C7 C8 Fe2 C11 -176.34(16)
Fe1 C8 Fe2 C11 -147.18(7)
C7 C8 Fe2 C9 115.0(2)
Fe1 C8 Fe2 C9 144.20(14)
C9 C8 Fe2 C10 28.48(12)
C7 C8 Fe2 C10 143.52(17)
Fe1 C8 Fe2 C10 172.68(8)
C9 C8 Fe2 S1 -94.84(12)
C7 C8 Fe2 S1 20.19(14)
Fe1 C8 Fe2 S1 49.35(3)
C9 C8 Fe2 Fe1 -144.20(14)
C7 C8 Fe2 Fe1 -29.16(12)
C1 S1 Fe2 C18 128.48(12)
Fe1 S1 Fe2 C18 37.08(9)
C1 S1 Fe2 C19 -137.96(10)
Fe1 S1 Fe2 C19 130.64(7)
C1 S1 Fe2 C11 -28.4(2)
Fe1 S1 Fe2 C11 -119.8(2)
C1 S1 Fe2 C9 -5.39(10)
Fe1 S1 Fe2 C9 -96.79(6)
C1 S1 Fe2 C10 -32.21(10)
Fe1 S1 Fe2 C10 -123.60(7)
C1 S1 Fe2 C8 32.86(9)
Fe1 S1 Fe2 C8 -58.54(6)
C1 S1 Fe2 Fe1 91.40(8)
C15 Fe1 Fe2 C18 -165.10(17)
C16 Fe1 Fe2 C18 42.58(12)
C17 Fe1 Fe2 C18 -55.24(11)
C7 Fe1 Fe2 C18 126.54(11)
S1 Fe1 Fe2 C18 -143.67(9)
C8 Fe1 Fe2 C18 108.29(11)
C15 Fe1 Fe2 C19 -87.22(17)
C16 Fe1 Fe2 C19 120.45(12)
C17 Fe1 Fe2 C19 22.63(11)
C7 Fe1 Fe2 C19 -155.58(10)
S1 Fe1 Fe2 C19 -65.79(9)
C8 Fe1 Fe2 C19 -173.84(11)
C15 Fe1 Fe2 C11 135.53(17)
C16 Fe1 Fe2 C11 -16.80(12)
C17 Fe1 Fe2 C11 -114.62(11)
C7 Fe1 Fe2 C11 67.16(11)
S1 Fe1 Fe2 C11 156.95(9)
C8 Fe1 Fe2 C11 48.91(11)
C15 Fe1 Fe2 C9 65.18(16)
C16 Fe1 Fe2 C9 -87.14(10)
C17 Fe1 Fe2 C9 175.03(9)
C7 Fe1 Fe2 C9 -3.18(8)
S1 Fe1 Fe2 C9 86.61(6)
C8 Fe1 Fe2 C9 -21.43(9)
C15 Fe1 Fe2 C10 77.16(17)
C16 Fe1 Fe2 C10 -75.16(12)
C17 Fe1 Fe2 C10 -172.98(10)
C7 Fe1 Fe2 C10 8.80(10)
S1 Fe1 Fe2 C10 98.59(8)
C8 Fe1 Fe2 C10 -9.45(10)
C15 Fe1 Fe2 C8 86.61(16)
C16 Fe1 Fe2 C8 -65.71(11)
C17 Fe1 Fe2 C8 -163.53(9)
C7 Fe1 Fe2 C8 18.25(9)
S1 Fe1 Fe2 C8 108.04(6)
C15 Fe1 Fe2 S1 -21.43(15)
C16 Fe1 Fe2 S1 -173.75(9)
C17 Fe1 Fe2 S1 88.43(7)
C7 Fe1 Fe2 S1 -89.79(6)
C8 Fe1 Fe2 S1 -108.04(6)
